data_4081609
loop_
_publ_author_name
'Yi, Weiyin'
'Huang, Shujian'
'Zhang, Jie'
'Chen, Zhenxia'
'Zhou, Xigeng'

_publ_section_title
;
 Reactivity of Scorpionate-Anchored Yttrium Alkyl Primary Amido Complexes
 toward Carbodiimides. Insertion Selectivity of Y--NHAr and Y--CH2Ph Bonds
;
_journal_issue 19
_journal_name_full Organometallics
_journal_page_first 5409
_journal_paper_doi 10.1021/om400698j
_journal_volume 32
_journal_year 2013
_chemical_formula_sum 'C38 H54 B N7 O Y'
_chemical_formula_weight 724.60
_chemical_name_systematic
; 
 ? 
;
_space_group_IT_number 2
_symmetry_cell_setting triclinic
_symmetry_space_group_name_Hall '-P 1'
_symmetry_space_group_name_H-M 'P -1'
_atom_sites_solution_hydrogens geom
_atom_sites_solution_primary direct
_atom_sites_solution_secondary difmap
_audit_creation_method SHELXL-97
_cell_angle_alpha 105.404(8)
_cell_angle_beta 90.678(8)
_cell_angle_gamma 114.511(7)
_cell_formula_units_Z 2
_cell_length_a 10.512(5)
_cell_length_b 12.113(6)
_cell_length_c 17.836(9)
_cell_measurement_reflns_used 706
_cell_measurement_temperature 293(2)
_cell_measurement_theta_max 24.341
_cell_measurement_theta_min 2.182
_cell_volume 1972.8(17)
_computing_cell_refinement 'Bruker SMART'
_computing_data_collection 'Bruker SMART'
_computing_data_reduction 'Bruker SHELXTL'
_computing_molecular_graphics 'Bruker SHELXTL'
_computing_publication_material 'Bruker SHELXTL'
_computing_structure_refinement 'SHELXL-97 (Sheldrick, 1997)'
_computing_structure_solution 'SHELXS-97 (Sheldrick, 1990)'
_diffrn_ambient_temperature 293(2)
_diffrn_measured_fraction_theta_full 0.974
_diffrn_measured_fraction_theta_max 0.974
_diffrn_measurement_device_type 'CCD area detector'
_diffrn_measurement_method 'phi and omega scans'
_diffrn_radiation_monochromator graphite
_diffrn_radiation_source 'fine-focus sealed tube'
_diffrn_radiation_type MoK\a
_diffrn_radiation_wavelength 0.71073
_diffrn_reflns_av_R_equivalents 0.0736
_diffrn_reflns_av_sigmaI/netI 0.1596
_diffrn_reflns_limit_h_max 12
_diffrn_reflns_limit_h_min -9
_diffrn_reflns_limit_k_max 9
_diffrn_reflns_limit_k_min -14
_diffrn_reflns_limit_l_max 21
_diffrn_reflns_limit_l_min -19
_diffrn_reflns_number 8540
_diffrn_reflns_theta_full 25.50
_diffrn_reflns_theta_max 25.50
_diffrn_reflns_theta_min 1.94
_exptl_absorpt_coefficient_mu 1.515
_exptl_absorpt_correction_T_max 0.9281
_exptl_absorpt_correction_T_min 0.7515
_exptl_absorpt_correction_type multi-scan
_exptl_absorpt_process_details sadabs
_exptl_crystal_colour colorless
_exptl_crystal_density_diffrn 1.220
_exptl_crystal_density_method 'not measured'
_exptl_crystal_description block
_exptl_crystal_F_000 766
_exptl_crystal_size_max 0.20
_exptl_crystal_size_mid 0.10
_exptl_crystal_size_min 0.05
_refine_diff_density_max 0.934
_refine_diff_density_min -0.717
_refine_diff_density_rms 0.090
_refine_ls_extinction_method none
_refine_ls_goodness_of_fit_ref 0.918
_refine_ls_hydrogen_treatment mixed
_refine_ls_matrix_type full
_refine_ls_number_parameters 436
_refine_ls_number_reflns 7152
_refine_ls_number_restraints 0
_refine_ls_restrained_S_all 0.918
_refine_ls_R_factor_all 0.1519
_refine_ls_R_factor_gt 0.0768
_refine_ls_shift/su_max 0.001
_refine_ls_shift/su_mean 0.000
_refine_ls_structure_factor_coef Fsqd
_refine_ls_weighting_details 'calc w=1/[\s^2^(Fo^2^)+(0.1030P)^2^+0.0000P] where P=(Fo^2^+2Fc^2^)/3'
_refine_ls_weighting_scheme calc
_refine_ls_wR_factor_gt 0.1718
_refine_ls_wR_factor_ref 0.2007
_reflns_number_gt 3521
_reflns_number_total 7152
_reflns_threshold_expression >2sigma(I)
_cod_data_source_file om400698j_si_002.cif
_cod_data_source_block a01212b
_cod_depositor_comments
;
The following automatic conversions were performed:

'_symmetry_cell_setting' value 'Triclinic' changed to 'triclinic'
according to /home/saulius/struct/CIF-dictionaries/cif_core.dic
dictionary named 'cif_core.dic' version 2.4.2 from 2011-04-26.

Automatic conversion script
Id: cif_fix_values 1891 2012-01-12 08:04:46Z andrius 
;
_cod_original_cell_volume 1972.8(18)
_cod_original_sg_symbol_H-M P-1
_cod_database_code 4081609

loop_
_symmetry_equiv_pos_as_xyz
'x, y, z'
'-x, -y, -z'

loop_
_atom_site_label
_atom_site_type_symbol
_atom_site_fract_x
_atom_site_fract_y
_atom_site_fract_z
_atom_site_U_iso_or_equiv
_atom_site_adp_type
_atom_site_occupancy
_atom_site_symmetry_multiplicity
_atom_site_calc_flag
_atom_site_refinement_flags
Y1 Y 0.68250(6) 0.82220(6) 0.29998(4) 0.0447(3) Uani 1 1 d .
B1 B 1.0299(8) 0.9913(8) 0.2719(5) 0.052(2) Uani 1 1 d .
H1 H 1.121(7) 1.033(7) 0.263(4) 0.078 Uiso 1 1 d .
N1 N 0.8138(6) 0.8000(6) 0.1888(3) 0.0539(15) Uani 1 1 d .
N2 N 0.9530(6) 0.8878(5) 0.1952(3) 0.0531(15) Uani 1 1 d .
N3 N 0.8255(5) 1.0427(5) 0.3153(3) 0.0462(14) Uani 1 1 d .
N4 N 0.9600(5) 1.0838(5) 0.2969(3) 0.0452(13) Uani 1 1 d .
N5 N 0.9185(5) 0.8673(5) 0.3675(3) 0.0492(14) Uani 1 1 d .
N6 N 1.0380(5) 0.9377(5) 0.3369(3) 0.0442(13) Uani 1 1 d .
N7 N 0.4837(5) 0.7862(5) 0.2295(3) 0.0553(16) Uani 1 1 d .
C1 C 0.6381(9) 0.6144(9) 0.0866(5) 0.101(3) Uani 1 1 d .
H1A H 0.5782 0.6136 0.1269 0.152 Uiso 1 1 calc R
H1B H 0.6441 0.5347 0.0705 0.152 Uiso 1 1 calc R
H1C H 0.5993 0.6271 0.0423 0.152 Uiso 1 1 calc R
C2 C 0.7831(9) 0.7204(8) 0.1179(5) 0.069(2) Uani 1 1 d .
C3 C 0.8963(11) 0.7513(10) 0.0778(5) 0.097(3) Uani 1 1 d .
H3A H 0.9002 0.7093 0.0266 0.116 Uiso 1 1 calc R
C4 C 1.0036(9) 0.8574(9) 0.1285(5) 0.074(2) Uani 1 1 d .
C5 C 1.1530(10) 0.9311(11) 0.1152(6) 0.130(4) Uani 1 1 d .
H5A H 1.2024 1.0020 0.1610 0.195 Uiso 1 1 calc R
H5B H 1.1514 0.9614 0.0708 0.195 Uiso 1 1 calc R
H5C H 1.2001 0.8767 0.1053 0.195 Uiso 1 1 calc R
C6 C 0.6648(7) 1.1388(7) 0.3659(5) 0.068(2) Uani 1 1 d .
H6A H 0.6024 1.0521 0.3614 0.102 Uiso 1 1 calc R
H6B H 0.6225 1.1699 0.3335 0.102 Uiso 1 1 calc R
H6C H 0.6813 1.1897 0.4196 0.102 Uiso 1 1 calc R
C7 C 0.8011(7) 1.1461(7) 0.3399(4) 0.0542(18) Uani 1 1 d .
C8 C 0.9196(7) 1.2529(7) 0.3367(5) 0.067(2) Uani 1 1 d .
H8A H 0.9312 1.3364 0.3507 0.080 Uiso 1 1 calc R
C9 C 1.0159(7) 1.2086(7) 0.3085(5) 0.063(2) Uani 1 1 d .
C10 C 1.1638(7) 1.2836(7) 0.2964(6) 0.090(3) Uani 1 1 d .
H10A H 1.2059 1.2270 0.2758 0.136 Uiso 1 1 calc R
H10B H 1.2175 1.3427 0.3456 0.136 Uiso 1 1 calc R
H10C H 1.1631 1.3292 0.2599 0.136 Uiso 1 1 calc R
C11 C 0.8646(8) 0.7694(7) 0.4740(5) 0.071(2) Uani 1 1 d .
H11A H 0.7693 0.7470 0.4538 0.106 Uiso 1 1 calc R
H11B H 0.8856 0.8217 0.5276 0.106 Uiso 1 1 calc R
H11C H 0.8754 0.6936 0.4714 0.106 Uiso 1 1 calc R
C12 C 0.9627(7) 0.8403(6) 0.4265(4) 0.0470(17) Uani 1 1 d .
C13 C 1.1078(7) 0.8887(7) 0.4365(4) 0.0553(18) Uani 1 1 d .
H13A H 1.1645 0.8826 0.4741 0.066 Uiso 1 1 calc R
C14 C 1.1506(6) 0.9466(7) 0.3806(4) 0.0532(18) Uani 1 1 d .
C15 C 1.3007(7) 1.0155(8) 0.3637(5) 0.079(3) Uani 1 1 d .
H15A H 1.2980 1.0461 0.3195 0.118 Uiso 1 1 calc R
H15B H 1.3437 0.9579 0.3520 0.118 Uiso 1 1 calc R
H15C H 1.3549 1.0860 0.4088 0.118 Uiso 1 1 calc R
C16 C 0.5740(7) 0.8359(6) 0.4200(4) 0.0548(19) Uani 1 1 d .
H16A H 0.6500 0.8644 0.4621 0.066 Uiso 1 1 calc R
H16B H 0.5484 0.9058 0.4261 0.066 Uiso 1 1 calc R
C17 C 0.4535(7) 0.7361(6) 0.4390(4) 0.0495(17) Uani 1 1 d .
C18 C 0.3150(7) 0.7092(7) 0.4113(4) 0.062(2) Uani 1 1 d .
H18A H 0.3003 0.7549 0.3804 0.074 Uiso 1 1 calc R
C19 C 0.2010(8) 0.6163(9) 0.4292(5) 0.084(3) Uani 1 1 d .
H19A H 0.1104 0.6022 0.4116 0.101 Uiso 1 1 calc R
C20 C 0.2178(9) 0.5438(8) 0.4724(6) 0.091(3) Uani 1 1 d .
H20A H 0.1398 0.4819 0.4848 0.109 Uiso 1 1 calc R
C21 C 0.3480(9) 0.5639(8) 0.4963(5) 0.083(3) Uani 1 1 d .
H21A H 0.3601 0.5129 0.5239 0.100 Uiso 1 1 calc R
C22 C 0.4648(8) 0.6573(7) 0.4815(5) 0.065(2) Uani 1 1 d .
H22A H 0.5539 0.6690 0.5000 0.078 Uiso 1 1 calc R
C23 C 0.4155(7) 0.7575(8) 0.1563(4) 0.057(2) Uani 1 1 d .
C24 C 0.4801(9) 0.8272(9) 0.1038(5) 0.072(2) Uani 1 1 d .
C25 C 0.4146(11) 0.7914(11) 0.0286(5) 0.094(3) Uani 1 1 d .
H25A H 0.4596 0.8379 -0.0050 0.113 Uiso 1 1 calc R
C26 C 0.2828(13) 0.6879(12) 0.0006(6) 0.113(4) Uani 1 1 d .
H26A H 0.2403 0.6629 -0.0509 0.135 Uiso 1 1 calc R
C27 C 0.2196(10) 0.6255(10) 0.0534(6) 0.094(3) Uani 1 1 d .
H27A H 0.1296 0.5589 0.0373 0.113 Uiso 1 1 calc R
C28 C 0.2807(8) 0.6550(9) 0.1280(4) 0.071(2) Uani 1 1 d .
C29 C 0.6162(9) 0.9493(10) 0.1326(6) 0.094(3) Uani 1 1 d .
H29A H 0.6650 0.9442 0.1778 0.113 Uiso 1 1 calc R
C30 C 0.5810(12) 1.0620(11) 0.1608(7) 0.127(4) Uani 1 1 d .
H30A H 0.6667 1.1388 0.1794 0.191 Uiso 1 1 calc R
H30B H 0.5249 1.0514 0.2028 0.191 Uiso 1 1 calc R
H30C H 0.5289 1.0669 0.1182 0.191 Uiso 1 1 calc R
C31 C 0.7188(12) 0.9742(13) 0.0724(7) 0.147(5) Uani 1 1 d .
H31A H 0.8012 1.0525 0.0955 0.220 Uiso 1 1 calc R
H31B H 0.6738 0.9801 0.0275 0.220 Uiso 1 1 calc R
H31C H 0.7458 0.9058 0.0565 0.220 Uiso 1 1 calc R
C32 C 0.1996(8) 0.5803(9) 0.1802(5) 0.079(3) Uani 1 1 d .
H32A H 0.2684 0.5902 0.2220 0.094 Uiso 1 1 calc R
C33 C 0.1043(10) 0.6427(13) 0.2199(7) 0.137(5) Uani 1 1 d .
H33A H 0.1614 0.7314 0.2456 0.206 Uiso 1 1 calc R
H33B H 0.0587 0.6019 0.2578 0.206 Uiso 1 1 calc R
H33C H 0.0342 0.6333 0.1806 0.206 Uiso 1 1 calc R
C34 C 0.1160(14) 0.4413(10) 0.1417(6) 0.161(6) Uani 1 1 d .
H34A H 0.1779 0.4050 0.1198 0.242 Uiso 1 1 calc R
H34B H 0.0464 0.4279 0.1007 0.242 Uiso 1 1 calc R
H34C H 0.0699 0.4014 0.1800 0.242 Uiso 1 1 calc R
O1 O 0.6454(4) 0.6095(4) 0.2822(3) 0.0651(14) Uani 1 1 d .
C35 C 0.5100(8) 0.5043(8) 0.2775(6) 0.094(3) Uani 1 1 d .
H35A H 0.4439 0.4956 0.2355 0.113 Uiso 1 1 calc R
H35B H 0.4716 0.5182 0.3265 0.113 Uiso 1 1 calc R
C36 C 0.5334(11) 0.3890(9) 0.2620(9) 0.153(6) Uani 1 1 d .
H36A H 0.5057 0.3502 0.3039 0.183 Uiso 1 1 calc R
H36B H 0.4784 0.3277 0.2129 0.183 Uiso 1 1 calc R
C37 C 0.6783(12) 0.4272(10) 0.2581(9) 0.153(6) Uani 1 1 d .
H37A H 0.6913 0.3790 0.2084 0.184 Uiso 1 1 calc R
H37B H 0.7199 0.4099 0.2999 0.184 Uiso 1 1 calc R
C38 C 0.7470(8) 0.5584(7) 0.2655(6) 0.087(3) Uani 1 1 d .
H38A H 0.7830 0.5709 0.2171 0.105 Uiso 1 1 calc R
H38B H 0.8256 0.6010 0.3077 0.105 Uiso 1 1 calc R

loop_
_atom_site_aniso_label
_atom_site_aniso_U_11
_atom_site_aniso_U_22
_atom_site_aniso_U_33
_atom_site_aniso_U_23
_atom_site_aniso_U_13
_atom_site_aniso_U_12
Y1 0.0273(3) 0.0477(4) 0.0597(5) 0.0208(3) 0.0058(3) 0.0140(3)
B1 0.035(4) 0.062(6) 0.069(6) 0.028(5) 0.020(4) 0.025(4)
N1 0.056(4) 0.059(4) 0.050(4) 0.008(3) 0.007(3) 0.033(3)
N2 0.050(4) 0.063(4) 0.052(4) 0.013(3) 0.013(3) 0.032(3)
N3 0.027(3) 0.050(3) 0.065(4) 0.022(3) 0.016(2) 0.018(3)
N4 0.031(3) 0.045(3) 0.062(4) 0.025(3) 0.015(2) 0.014(3)
N5 0.029(3) 0.053(3) 0.064(4) 0.026(3) 0.012(3) 0.011(3)
N6 0.032(3) 0.049(3) 0.052(4) 0.016(3) 0.005(2) 0.018(3)
N7 0.045(3) 0.074(4) 0.048(4) 0.014(3) -0.008(3) 0.029(3)
C1 0.076(6) 0.100(7) 0.090(7) -0.016(6) -0.013(5) 0.030(6)
C2 0.081(6) 0.073(6) 0.067(6) 0.012(5) 0.011(5) 0.051(5)
C3 0.105(8) 0.119(8) 0.057(6) -0.003(6) 0.027(6) 0.057(7)
C4 0.078(6) 0.093(7) 0.064(6) 0.024(5) 0.035(5) 0.047(5)
C5 0.102(8) 0.174(11) 0.093(8) 0.031(7) 0.068(6) 0.044(8)
C6 0.048(4) 0.064(5) 0.105(7) 0.030(5) 0.028(4) 0.033(4)
C7 0.044(4) 0.051(5) 0.074(5) 0.027(4) 0.013(3) 0.022(4)
C8 0.051(4) 0.041(4) 0.112(7) 0.029(4) 0.016(4) 0.019(4)
C9 0.043(4) 0.047(5) 0.099(6) 0.030(4) 0.022(4) 0.014(4)
C10 0.054(5) 0.060(5) 0.160(9) 0.058(6) 0.038(5) 0.010(4)
C11 0.068(5) 0.076(6) 0.085(6) 0.049(5) 0.011(4) 0.032(4)
C12 0.044(4) 0.057(4) 0.050(4) 0.027(4) 0.005(3) 0.024(3)
C13 0.045(4) 0.068(5) 0.061(5) 0.023(4) -0.005(3) 0.030(4)
C14 0.030(3) 0.056(4) 0.071(5) 0.012(4) 0.004(3) 0.021(3)
C15 0.034(4) 0.103(7) 0.095(6) 0.030(5) 0.012(4) 0.025(4)
C16 0.048(4) 0.061(5) 0.059(5) 0.023(4) 0.012(3) 0.022(4)
C17 0.056(4) 0.055(4) 0.047(4) 0.016(4) 0.016(3) 0.032(4)
C18 0.057(5) 0.065(5) 0.073(5) 0.028(4) 0.010(4) 0.031(4)
C19 0.049(5) 0.091(7) 0.115(8) 0.046(6) 0.018(5) 0.024(5)
C20 0.058(6) 0.068(6) 0.145(9) 0.053(6) 0.015(5) 0.013(5)
C21 0.073(6) 0.069(6) 0.123(8) 0.049(5) 0.022(5) 0.034(5)
C22 0.050(4) 0.070(5) 0.092(6) 0.045(5) 0.016(4) 0.029(4)
C23 0.050(4) 0.098(6) 0.046(5) 0.031(4) 0.013(4) 0.047(4)
C24 0.071(5) 0.116(7) 0.059(6) 0.032(5) 0.010(4) 0.065(6)
C25 0.108(8) 0.155(10) 0.065(6) 0.061(7) 0.028(6) 0.083(8)
C26 0.110(9) 0.154(11) 0.071(8) 0.016(7) -0.019(7) 0.065(9)
C27 0.080(6) 0.120(8) 0.080(7) 0.016(6) -0.006(6) 0.050(6)
C28 0.062(5) 0.108(7) 0.043(5) -0.001(5) -0.009(4) 0.052(5)
C29 0.071(6) 0.126(9) 0.105(8) 0.071(7) 0.006(5) 0.039(6)
C30 0.131(10) 0.117(9) 0.138(10) 0.054(8) 0.003(8) 0.049(8)
C31 0.124(10) 0.205(13) 0.175(12) 0.135(11) 0.065(9) 0.083(10)
C32 0.053(5) 0.099(7) 0.070(6) 0.015(5) -0.007(4) 0.026(5)
C33 0.081(7) 0.220(14) 0.162(11) 0.101(10) 0.056(7) 0.087(9)
C34 0.205(14) 0.102(9) 0.091(9) 0.013(7) -0.018(9) -0.003(9)
O1 0.040(3) 0.047(3) 0.107(4) 0.019(3) 0.018(3) 0.019(2)
C35 0.047(5) 0.061(6) 0.161(9) 0.029(6) 0.036(5) 0.013(4)
C36 0.088(8) 0.058(7) 0.297(18) 0.052(8) 0.058(9) 0.018(6)
C37 0.106(9) 0.085(8) 0.305(18) 0.085(10) 0.082(10) 0.059(7)
C38 0.054(5) 0.057(5) 0.155(9) 0.024(5) 0.028(5) 0.033(4)

loop_
_atom_type_symbol
_atom_type_description
_atom_type_scat_dispersion_real
_atom_type_scat_dispersion_imag
_atom_type_scat_source
C C 0.0033 0.0016 'International Tables Vol C Tables 4.2.6.8 and 6.1.1.4'
H H 0.0000 0.0000 'International Tables Vol C Tables 4.2.6.8 and 6.1.1.4'
B B 0.0013 0.0007 'International Tables Vol C Tables 4.2.6.8 and 6.1.1.4'
N N 0.0061 0.0033 'International Tables Vol C Tables 4.2.6.8 and 6.1.1.4'
Y Y -2.7962 3.5667 'International Tables Vol C Tables 4.2.6.8 and 6.1.1.4'
O O 0.0106 0.0060 'International Tables Vol C Tables 4.2.6.8 and 6.1.1.4'

loop_
_geom_angle_atom_site_label_1
_geom_angle_atom_site_label_2
_geom_angle_atom_site_label_3
_geom_angle
N7 Y1 O1 99.51(19)
N7 Y1 N3 101.9(2)
O1 Y1 N3 153.81(16)
N7 Y1 C16 91.1(2)
O1 Y1 C16 93.7(2)
N3 Y1 C16 100.8(2)
N7 Y1 N1 96.3(2)
O1 Y1 N1 81.78(18)
N3 Y1 N1 81.07(18)
C16 Y1 N1 171.8(2)
N7 Y1 N5 174.18(19)
O1 Y1 N5 81.66(16)
N3 Y1 N5 75.55(17)
C16 Y1 N5 94.5(2)
N1 Y1 N5 78.17(18)
N6 B1 N2 112.1(6)
N6 B1 N4 109.4(6)
N2 B1 N4 111.8(6)
N6 B1 H1 107(5)
N2 B1 H1 105(4)
N4 B1 H1 111(4)
C2 N1 N2 106.1(6)
C2 N1 Y1 134.6(5)
N2 N1 Y1 119.3(4)
C4 N2 N1 109.2(6)
C4 N2 B1 129.1(6)
N1 N2 B1 121.5(5)
C7 N3 N4 106.5(5)
C7 N3 Y1 132.5(4)
N4 N3 Y1 121.0(4)
C9 N4 N3 109.7(5)
C9 N4 B1 129.0(6)
N3 N4 B1 121.3(5)
C12 N5 N6 107.6(5)
C12 N5 Y1 136.1(4)
N6 N5 Y1 116.3(4)
C14 N6 N5 105.6(5)
C14 N6 B1 131.2(6)
N5 N6 B1 123.1(5)
C23 N7 Y1 146.3(4)
C2 C1 H1A 109.5
C2 C1 H1B 109.5
H1A C1 H1B 109.5
C2 C1 H1C 109.5
H1A C1 H1C 109.5
H1B C1 H1C 109.5
N1 C2 C3 111.1(8)
N1 C2 C1 122.4(7)
C3 C2 C1 126.4(8)
C2 C3 C4 106.0(7)
C2 C3 H3A 127.0
C4 C3 H3A 127.0
N2 C4 C3 107.6(7)
N2 C4 C5 123.7(8)
C3 C4 C5 128.7(8)
C4 C5 H5A 109.5
C4 C5 H5B 109.5
H5A C5 H5B 109.5
C4 C5 H5C 109.5
H5A C5 H5C 109.5
H5B C5 H5C 109.5
C7 C6 H6A 109.5
C7 C6 H6B 109.5
H6A C6 H6B 109.5
C7 C6 H6C 109.5
H6A C6 H6C 109.5
H6B C6 H6C 109.5
N3 C7 C8 109.6(6)
N3 C7 C6 122.1(6)
C8 C7 C6 128.3(7)
C9 C8 C7 105.3(6)
C9 C8 H8A 127.4
C7 C8 H8A 127.4
N4 C9 C8 108.9(6)
N4 C9 C10 122.9(6)
C8 C9 C10 128.0(7)
C9 C10 H10A 109.5
C9 C10 H10B 109.5
H10A C10 H10B 109.5
C9 C10 H10C 109.5
H10A C10 H10C 109.5
H10B C10 H10C 109.5
C12 C11 H11A 109.5
C12 C11 H11B 109.5
H11A C11 H11B 109.5
C12 C11 H11C 109.5
H11A C11 H11C 109.5
H11B C11 H11C 109.5
N5 C12 C13 110.4(6)
N5 C12 C11 122.3(6)
C13 C12 C11 127.3(7)
C14 C13 C12 105.9(6)
C14 C13 H13A 127.1
C12 C13 H13A 127.1
C13 C14 N6 110.5(6)
C13 C14 C15 128.6(6)
N6 C14 C15 120.9(7)
C14 C15 H15A 109.5
C14 C15 H15B 109.5
H15A C15 H15B 109.5
C14 C15 H15C 109.5
H15A C15 H15C 109.5
H15B C15 H15C 109.5
C17 C16 Y1 128.0(5)
C17 C16 H16A 105.3
Y1 C16 H16A 105.3
C17 C16 H16B 105.3
Y1 C16 H16B 105.3
H16A C16 H16B 106.0
C18 C17 C22 115.2(6)
C18 C17 C16 120.4(6)
C22 C17 C16 124.4(6)
C19 C18 C17 120.9(7)
C19 C18 H18A 119.6
C17 C18 H18A 119.6
C20 C19 C18 121.5(8)
C20 C19 H19A 119.2
C18 C19 H19A 119.2
C21 C20 C19 118.6(8)
C21 C20 H20A 120.7
C19 C20 H20A 120.7
C20 C21 C22 122.0(8)
C20 C21 H21A 119.0
C22 C21 H21A 119.0
C21 C22 C17 121.7(7)
C21 C22 H22A 119.1
C17 C22 H22A 119.1
N7 C23 C28 122.3(7)
N7 C23 C24 121.1(7)
C28 C23 C24 116.6(7)
C25 C24 C23 120.3(9)
C25 C24 C29 119.3(9)
C23 C24 C29 120.1(7)
C24 C25 C26 122.5(9)
C24 C25 H25A 118.8
C26 C25 H25A 118.8
C27 C26 C25 116.2(9)
C27 C26 H26A 121.9
C25 C26 H26A 121.9
C28 C27 C26 123.9(10)
C28 C27 H27A 118.1
C26 C27 H27A 118.1
C27 C28 C23 120.4(9)
C27 C28 C32 118.6(8)
C23 C28 C32 120.9(7)
C30 C29 C24 109.5(7)
C30 C29 C31 109.0(9)
C24 C29 C31 115.1(9)
C30 C29 H29A 107.7
C24 C29 H29A 107.7
C31 C29 H29A 107.7
C29 C30 H30A 109.5
C29 C30 H30B 109.5
H30A C30 H30B 109.5
C29 C30 H30C 109.5
H30A C30 H30C 109.5
H30B C30 H30C 109.5
C29 C31 H31A 109.5
C29 C31 H31B 109.5
H31A C31 H31B 109.5
C29 C31 H31C 109.5
H31A C31 H31C 109.5
H31B C31 H31C 109.5
C34 C32 C28 115.6(8)
C34 C32 C33 111.4(9)
C28 C32 C33 108.0(8)
C34 C32 H32A 107.2
C28 C32 H32A 107.2
C33 C32 H32A 107.2
C32 C33 H33A 109.5
C32 C33 H33B 109.5
H33A C33 H33B 109.5
C32 C33 H33C 109.5
H33A C33 H33C 109.5
H33B C33 H33C 109.5
C32 C34 H34A 109.5
C32 C34 H34B 109.5
H34A C34 H34B 109.5
C32 C34 H34C 109.5
H34A C34 H34C 109.5
H34B C34 H34C 109.5
C38 O1 C35 107.5(5)
C38 O1 Y1 127.2(4)
C35 O1 Y1 125.0(4)
O1 C35 C36 107.2(6)
O1 C35 H35A 110.3
C36 C35 H35A 110.3
O1 C35 H35B 110.3
C36 C35 H35B 110.3
H35A C35 H35B 108.5
C37 C36 C35 106.8(8)
C37 C36 H36A 110.4
C35 C36 H36A 110.4
C37 C36 H36B 110.4
C35 C36 H36B 110.4
H36A C36 H36B 108.6
C36 C37 C38 110.4(9)
C36 C37 H37A 109.6
C38 C37 H37A 109.6
C36 C37 H37B 109.6
C38 C37 H37B 109.6
H37A C37 H37B 108.1
C37 C38 O1 107.8(7)
C37 C38 H38A 110.1
O1 C38 H38A 110.1
C37 C38 H38B 110.1
O1 C38 H38B 110.1
H38A C38 H38B 108.5

loop_
_geom_bond_atom_site_label_1
_geom_bond_atom_site_label_2
_geom_bond_distance
Y1 N7 2.242(5)
Y1 O1 2.371(5)
Y1 N3 2.395(5)
Y1 C16 2.436(6)
Y1 N1 2.449(6)
Y1 N5 2.521(5)
B1 N6 1.488(10)
B1 N2 1.524(10)
B1 N4 1.556(9)
B1 H1 0.92(7)
N1 C2 1.311(9)
N1 N2 1.388(7)
N2 C4 1.333(8)
N3 C7 1.344(8)
N3 N4 1.367(6)
N4 C9 1.329(8)
N5 C12 1.315(8)
N5 N6 1.406(6)
N6 C14 1.359(8)
N7 C23 1.366(8)
C1 C2 1.504(11)
C1 H1A 0.9600
C1 H1B 0.9600
C1 H1C 0.9600
C2 C3 1.363(11)
C3 C4 1.378(12)
C3 H3A 0.9300
C4 C5 1.509(11)
C5 H5A 0.9600
C5 H5B 0.9600
C5 H5C 0.9600
C6 C7 1.486(8)
C6 H6A 0.9600
C6 H6B 0.9600
C6 H6C 0.9600
C7 C8 1.390(9)
C8 C9 1.373(9)
C8 H8A 0.9300
C9 C10 1.494(9)
C10 H10A 0.9600
C10 H10B 0.9600
C10 H10C 0.9600
C11 C12 1.481(9)
C11 H11A 0.9600
C11 H11B 0.9600
C11 H11C 0.9600
C12 C13 1.377(9)
C13 C14 1.344(9)
C13 H13A 0.9300
C14 C15 1.526(9)
C15 H15A 0.9600
C15 H15B 0.9600
C15 H15C 0.9600
C16 C17 1.462(9)
C16 H16A 0.9700
C16 H16B 0.9700
C17 C18 1.405(9)
C17 C22 1.406(9)
C18 C19 1.373(10)
C18 H18A 0.9300
C19 C20 1.372(11)
C19 H19A 0.9300
C20 C21 1.330(11)
C20 H20A 0.9300
C21 C22 1.368(10)
C21 H21A 0.9300
C22 H22A 0.9300
C23 C28 1.413(11)
C23 C24 1.419(11)
C24 C25 1.372(11)
C24 C29 1.524(12)
C25 C26 1.397(13)
C25 H25A 0.9300
C26 C27 1.370(13)
C26 H26A 0.9300
C27 C28 1.359(11)
C27 H27A 0.9300
C28 C32 1.496(11)
C29 C30 1.521(13)
C29 C31 1.528(12)
C29 H29A 0.9800
C30 H30A 0.9600
C30 H30B 0.9600
C30 H30C 0.9600
C31 H31A 0.9600
C31 H31B 0.9600
C31 H31C 0.9600
C32 C34 1.491(12)
C32 C33 1.561(12)
C32 H32A 0.9800
C33 H33A 0.9600
C33 H33B 0.9600
C33 H33C 0.9600
C34 H34A 0.9600
C34 H34B 0.9600
C34 H34C 0.9600
O1 C38 1.439(8)
O1 C35 1.447(8)
C35 C36 1.473(12)
C35 H35A 0.9700
C35 H35B 0.9700
C36 C37 1.405(13)
C36 H36A 0.9700
C36 H36B 0.9700
C37 C38 1.414(12)
C37 H37A 0.9700
C37 H37B 0.9700
C38 H38A 0.9700
C38 H38B 0.9700
